data_4061712
_journal_name_full Organometallics
_journal_paper_doi 10.1021/om050572y
_journal_year 2005
_chemical_formula_moiety tBu3B
_chemical_formula_sum 'C12 H27 B'
_chemical_formula_weight 182.15
_space_group_IT_number 176
_symmetry_cell_setting hexagonal
_symmetry_Int_Tables_number 176
_symmetry_space_group_name_Hall '-P 6c'
_symmetry_space_group_name_H-M 'P 63/m'
_cell_angle_alpha 90.00
_cell_angle_beta 90.00
_cell_angle_gamma 120.00
_cell_formula_units_Z 2
_cell_length_a 8.5187(8)
_cell_length_b 8.5187(8)
_cell_length_c 10.819(2)
_cell_measurement_temperature 210(2)
_cell_volume 679.93(15)
_diffrn_ambient_temperature 210(2)
_exptl_crystal_density_diffrn 0.890
_cod_database_code 4061712

loop_
_symmetry_equiv_pos_as_xyz
'x, y, z'
'x-y, x, z+1/2'
'-y, x-y, z'
'-x, -y, z+1/2'
'-x+y, -x, z'
'y, -x+y, z+1/2'
'-x, -y, -z'
'-x+y, -x, -z-1/2'
'y, -x+y, -z'
'x, y, -z-1/2'
'x-y, x, -z'
'-y, x-y, -z-1/2'

loop_
_atom_site_label
_atom_site_type_symbol
_atom_site_fract_x
_atom_site_fract_y
_atom_site_fract_z
_atom_site_U_iso_or_equiv
_atom_site_adp_type
_atom_site_occupancy
_atom_site_symmetry_multiplicity
_atom_site_calc_flag
_atom_site_refinement_flags
_atom_site_disorder_assembly
_atom_site_disorder_group
B1 B 0.6667 0.3333 0.2500 0.0457(14) Uani 1 6 d S . .
C1 C 0.4589(4) 0.2901(4) 0.2500 0.0655(12) Uani 1 2 d S . .
C2 C 0.3625(5) 0.1766(5) 0.1344(4) 0.1186(17) Uani 1 1 d . . .
H2A H 0.4213 0.2461 0.0607 0.178 Uiso 1 1 calc R . .
H2B H 0.2365 0.1461 0.1350 0.178 Uiso 1 1 calc R . .
H2C H 0.3691 0.0662 0.1348 0.178 Uiso 1 1 calc R . .
C3 C 0.4153(6) 0.4459(6) 0.2500 0.119(2) Uani 1 2 d S . .
H3A H 0.4699 0.5216 0.3210 0.179 Uiso 1 1 d R . .
H3B H 0.2864 0.3962 0.2500 0.179 Uiso 1 2 d SR . .

loop_
_atom_site_aniso_label
_atom_site_aniso_U_11
_atom_site_aniso_U_22
_atom_site_aniso_U_33
_atom_site_aniso_U_23
_atom_site_aniso_U_13
_atom_site_aniso_U_12
B1 0.047(2) 0.047(2) 0.044(3) 0.000 0.000 0.0234(10)
C1 0.0450(18) 0.0535(19) 0.096(2) 0.000 0.000 0.0234(15)
C2 0.095(2) 0.114(3) 0.153(3) -0.027(2) -0.059(2) 0.057(2)
C3 0.067(2) 0.086(3) 0.224(6) 0.000 0.000 0.052(2)

loop_
_geom_bond_atom_site_label_1
_geom_bond_atom_site_label_2
_geom_bond_distance
_geom_bond_site_symmetry_2
_geom_bond_publ_flag
B1 C1 1.618(3) 8_666 ?
B1 C1 1.618(3) . ?
B1 C1 1.618(3) 3_655 ?
C1 C2 1.543(4) . ?
C1 C2 1.543(4) 10_556 ?
C1 C3 1.546(5) . ?
C2 H2A 0.9700 . ?
C2 H2B 0.9700 . ?
C2 H2C 0.9700 . ?
C3 H3A 0.9600 . ?
C3 H3B 0.9595 . ?
